data_7031501
loop_
_publ_author_name
'Pajerowski, Daniel M.'
'Li, Quan'
'Hyun, Jason'
'Dennis, Cindi L.'
'Phelan, Daniel'
'Yan, Pengfei'
'Chen, Peng'
'Li, Guangming'

_publ_section_title
;
 Chloride-bridged, defect-dicubane {Ln4} core clusters: syntheses, crystal
 structures and magnetic properties.
;
_journal_issue 31
_journal_name_full 'Dalton transactions (Cambridge, England : 2003)'
_journal_page_first 11973
_journal_page_last 11980
_journal_paper_doi 10.1039/c4dt01329h
_journal_volume 43
_journal_year 2014
_chemical_formula_moiety 'C12 H50 Cl6 Er4 O14, 2(C H4 O), 4(Cl) '
_chemical_formula_sum 'C14 H58 Cl10 Er4 O16'
_chemical_formula_weight 1506.14
_chemical_name_systematic
;
 ?
;
_space_group_IT_number 2
_symmetry_cell_setting triclinic
_symmetry_space_group_name_Hall '-P 1'
_symmetry_space_group_name_H-M 'P -1'
_atom_sites_solution_hydrogens geom
_atom_sites_solution_primary direct
_atom_sites_solution_secondary difmap
_audit_creation_method SHELXL-97
_cell_angle_alpha 87.48(3)
_cell_angle_beta 86.09(3)
_cell_angle_gamma 62.75(3)
_cell_formula_units_Z 1
_cell_length_a 10.283(2)
_cell_length_b 10.613(2)
_cell_length_c 11.585(2)
_cell_measurement_reflns_used 11097
_cell_measurement_temperature 293(2)
_cell_measurement_theta_max 27.48
_cell_measurement_theta_min 3.53
_cell_volume 1121.3(5)
_computing_cell_refinement 'Bruker FRAMBO'
_computing_data_collection 'Bruker FRAMBO'
_computing_data_reduction 'Bruker SHELXTL'
_computing_molecular_graphics 'Bruker SHELXTL'
_computing_publication_material 'Bruker SHELXTL'
_computing_structure_refinement 'SHELXL-97 (Sheldrick, 1997)'
_computing_structure_solution 'Bruker SHELXTL'
_diffrn_ambient_temperature 293(2)
_diffrn_measured_fraction_theta_full 0.990
_diffrn_measured_fraction_theta_max 0.990
_diffrn_measurement_device_type 'multiwire proportional'
_diffrn_measurement_method 'phi and omega scans'
_diffrn_radiation_monochromator graphite
_diffrn_radiation_source 'fine-focus sealed tube'
_diffrn_radiation_type MoK\a
_diffrn_radiation_wavelength 0.71073
_diffrn_reflns_av_R_equivalents 0.0342
_diffrn_reflns_av_unetI/netI 0.0431
_diffrn_reflns_limit_h_max 13
_diffrn_reflns_limit_h_min -12
_diffrn_reflns_limit_k_max 13
_diffrn_reflns_limit_k_min -13
_diffrn_reflns_limit_l_max 15
_diffrn_reflns_limit_l_min -15
_diffrn_reflns_number 11097
_diffrn_reflns_theta_full 27.48
_diffrn_reflns_theta_max 27.48
_diffrn_reflns_theta_min 3.53
_exptl_absorpt_coefficient_mu 8.053
_exptl_absorpt_correction_T_max 0.351
_exptl_absorpt_correction_T_min 0.143
_exptl_absorpt_correction_type multi-scan
_exptl_absorpt_process_details sadabs(Sheldrick,1996)
_exptl_crystal_colour colorless
_exptl_crystal_density_diffrn 2.230
_exptl_crystal_density_method 'not measured'
_exptl_crystal_description block
_exptl_crystal_F_000 712
_exptl_crystal_size_max 0.3
_exptl_crystal_size_mid 0.21
_exptl_crystal_size_min 0.13
_refine_diff_density_max 2.525
_refine_diff_density_min -1.026
_refine_diff_density_rms 0.167
_refine_ls_extinction_method none
_refine_ls_goodness_of_fit_ref 1.066
_refine_ls_hydrogen_treatment mixed
_refine_ls_matrix_type full
_refine_ls_number_parameters 209
_refine_ls_number_reflns 5139
_refine_ls_number_restraints 0
_refine_ls_restrained_S_all 1.066
_refine_ls_R_factor_all 0.0348
_refine_ls_R_factor_gt 0.0303
_refine_ls_shift/su_max 0.001
_refine_ls_shift/su_mean 0.000
_refine_ls_structure_factor_coef Fsqd
_refine_ls_weighting_details 'calc w=1/[\s^2^(Fo^2^)+(0.0253P)^2^+4.0223P] where P=(Fo^2^+2Fc^2^)/3'
_refine_ls_weighting_scheme calc
_refine_ls_wR_factor_gt 0.0726
_refine_ls_wR_factor_ref 0.0751
_reflns_number_gt 4544
_reflns_number_total 5139
_reflns_threshold_expression >2sigma(I)
_cod_data_source_file c4dt01329h1.cif
_cod_data_source_block c
_cod_depositor_comments 'Adding full bibliography for 7031499--7031501.cif.'
_cod_database_code 7031501

loop_
_symmetry_equiv_pos_as_xyz
'x, y, z'
'-x, -y, -z'

loop_
_atom_site_label
_atom_site_type_symbol
_atom_site_fract_x
_atom_site_fract_y
_atom_site_fract_z
_atom_site_U_iso_or_equiv
_atom_site_adp_type
_atom_site_occupancy
_atom_site_symmetry_multiplicity
_atom_site_calc_flag
_atom_site_refinement_flags
Er1 Er -0.04476(2) 0.38131(2) 0.429207(18) 0.01970(7) Uani 1 1 d .
Er2 Er -0.16751(2) 0.44785(2) 0.757999(19) 0.02225(7) Uani 1 1 d .
C1 C -0.4589(9) 0.7485(9) 0.6708(10) 0.080(3) Uani 1 1 d .
H1A H -0.5621 0.8039 0.6882 0.121 Uiso 1 1 calc R
H1B H -0.4426 0.7184 0.5919 0.121 Uiso 1 1 calc R
H1C H -0.4097 0.8049 0.6819 0.121 Uiso 1 1 calc R
C1M C 0.3749(16) -0.0443(13) 0.1094(11) 0.109(4) Uani 1 1 d .
H1M1 H 0.4036 0.0239 0.1344 0.164 Uiso 1 1 calc R
H1M2 H 0.2714 0.0012 0.0991 0.164 Uiso 1 1 calc R
H1M3 H 0.4267 -0.0839 0.0373 0.164 Uiso 1 1 calc R
C2 C -0.2672(12) 0.6192(10) 1.0266(7) 0.078(3) Uani 1 1 d .
H2A H -0.2692 0.5942 1.1072 0.117 Uiso 1 1 calc R
H2B H -0.3642 0.6849 1.0058 0.117 Uiso 1 1 calc R
H2C H -0.2032 0.6622 1.0127 0.117 Uiso 1 1 calc R
C3 C 0.0574(9) 0.1553(9) 0.9199(7) 0.059(2) Uani 1 1 d .
H3A H 0.1584 0.0853 0.9167 0.089 Uiso 1 1 calc R
H3B H -0.0039 0.1094 0.9169 0.089 Uiso 1 1 calc R
H3C H 0.0350 0.2067 0.9907 0.089 Uiso 1 1 calc R
C4 C 0.2550(9) 0.0470(8) 0.4033(8) 0.067(3) Uani 1 1 d .
H4A H 0.3238 -0.0233 0.4529 0.100 Uiso 1 1 calc R
H4B H 0.3067 0.0776 0.3458 0.100 Uiso 1 1 calc R
H4C H 0.2020 0.0072 0.3660 0.100 Uiso 1 1 calc R
C5 C -0.0968(10) 0.0930(7) 0.3423(8) 0.057(2) Uani 1 1 d .
H5A H -0.1422 0.0716 0.2815 0.085 Uiso 1 1 calc R
H5B H -0.1417 0.0847 0.4157 0.085 Uiso 1 1 calc R
H5C H 0.0058 0.0278 0.3401 0.085 Uiso 1 1 calc R
C6 C -0.4084(7) 0.5524(8) 0.3678(7) 0.0507(18) Uani 1 1 d .
H6A H -0.4751 0.6343 0.3261 0.076 Uiso 1 1 calc R
H6B H -0.4404 0.5603 0.4482 0.076 Uiso 1 1 calc R
H6C H -0.4060 0.4687 0.3372 0.076 Uiso 1 1 calc R
O1 O -0.4034(4) 0.6283(4) 0.7452(4) 0.0403(10) Uani 1 1 d .
H2O1 H -0.4298 0.6493 0.8158 0.048 Uiso 1 1 d R
O2 O -0.2156(6) 0.4961(5) 0.9595(4) 0.0502(12) Uani 1 1 d .
H1O2 H -0.1493 0.4284 0.9959 0.060 Uiso 1 1 d R
O3 O -0.3005(5) 0.3339(6) 0.8436(4) 0.0462(11) Uani 1 1 d .
H1O3 H -0.2696 0.2513 0.8735 0.055 Uiso 1 1 d R
O4 O -0.1148(5) 0.2321(5) 0.3270(4) 0.0369(10) Uani 1 1 d .
H1O4 H -0.1883 0.2868 0.2891 0.044 Uiso 1 1 d R
O5 O 0.1549(5) 0.1654(4) 0.4704(4) 0.0375(10) Uani 1 1 d .
H1O5 H 0.1793 0.1574 0.5400 0.045 Uiso 1 1 d R
O6 O -0.2655(4) 0.5432(4) 0.3560(4) 0.0347(9) Uani 1 1 d .
H2O6 H -0.2778 0.6266 0.3675 0.042 Uiso 1 1 d R
O7 O 0.0319(5) 0.2514(5) 0.8239(4) 0.0404(10) Uani 1 1 d .
H2O7 H 0.1034 0.2092 0.7753 0.048 Uiso 1 1 d R
O1M O 0.4076(7) -0.1499(7) 0.1908(6) 0.0749(17) Uani 1 1 d .
H2 H 0.4599 -0.1548 0.2462 0.090 Uiso 1 1 d R
Cl1 Cl -0.31107(19) 0.3017(2) 0.11163(14) 0.0487(4) Uani 1 1 d .
Cl2 Cl 0.32446(17) 0.14783(16) 0.68676(16) 0.0445(4) Uani 1 1 d .
Cl3 Cl 0.06952(19) 0.35872(18) 0.20105(13) 0.0428(4) Uani 1 1 d .
Cl4 Cl -0.20109(16) 0.29287(16) 0.59005(12) 0.0335(3) Uani 1 1 d .
Cl5 Cl -0.0098(4) 0.5838(4) 0.3839(3) 0.0448(7) Uani 0.50 1 d P
Cl6 Cl 0.1346(4) 0.4593(4) 0.4173(3) 0.0446(7) Uani 0.50 1 d P

loop_
_atom_site_aniso_label
_atom_site_aniso_U_11
_atom_site_aniso_U_22
_atom_site_aniso_U_33
_atom_site_aniso_U_23
_atom_site_aniso_U_13
_atom_site_aniso_U_12
Er1 0.02175(12) 0.02020(12) 0.01938(12) 0.00048(9) -0.00040(8) -0.01165(9)
Er2 0.02395(12) 0.02572(13) 0.01845(12) 0.00198(9) 0.00191(9) -0.01312(10)
C1 0.053(5) 0.053(5) 0.112(8) 0.042(5) 0.011(5) -0.010(4)
C1M 0.145(12) 0.088(8) 0.106(10) 0.047(7) -0.042(9) -0.062(8)
C2 0.123(8) 0.067(6) 0.048(5) -0.022(4) 0.034(5) -0.051(6)
C3 0.064(5) 0.053(4) 0.045(4) 0.026(3) -0.007(4) -0.014(4)
C4 0.064(5) 0.041(4) 0.087(6) -0.023(4) 0.029(5) -0.020(4)
C5 0.080(6) 0.036(4) 0.063(5) 0.008(3) -0.020(4) -0.034(4)
C6 0.026(3) 0.057(4) 0.071(5) 0.022(4) -0.013(3) -0.021(3)
O1 0.031(2) 0.033(2) 0.046(3) 0.0044(19) 0.0079(19) -0.0064(18)
O2 0.081(4) 0.053(3) 0.023(2) -0.005(2) 0.010(2) -0.037(3)
O3 0.058(3) 0.067(3) 0.033(2) 0.009(2) 0.001(2) -0.047(3)
O4 0.054(3) 0.039(2) 0.031(2) 0.0055(18) -0.0111(19) -0.032(2)
O5 0.036(2) 0.027(2) 0.039(2) -0.0029(18) -0.0026(18) -0.0054(17)
O6 0.030(2) 0.036(2) 0.044(2) 0.0100(19) -0.0113(18) -0.0185(18)
O7 0.035(2) 0.043(2) 0.033(2) 0.0122(19) -0.0016(18) -0.0101(19)
O1M 0.086(4) 0.074(4) 0.074(4) 0.009(3) -0.031(4) -0.042(4)
Cl1 0.0493(9) 0.0741(12) 0.0289(7) 0.0062(8) 0.0017(7) -0.0347(9)
Cl2 0.0325(7) 0.0349(8) 0.0612(10) 0.0043(7) -0.0087(7) -0.0109(6)
Cl3 0.0629(10) 0.0557(9) 0.0279(7) -0.0128(7) 0.0128(7) -0.0438(9)
Cl4 0.0450(8) 0.0407(7) 0.0281(7) -0.0040(6) 0.0060(6) -0.0319(7)
Cl5 0.0435(17) 0.0431(17) 0.0459(18) 0.0017(14) 0.0013(14) -0.0189(14)
Cl6 0.0420(17) 0.0446(17) 0.0473(18) 0.0032(15) -0.0015(14) -0.0203(14)

loop_
_atom_type_symbol
_atom_type_description
_atom_type_scat_dispersion_real
_atom_type_scat_dispersion_imag
_atom_type_scat_source
C C 0.0033 0.0016 'International Tables Vol C Tables 4.2.6.8 and 6.1.1.4'
H H 0.0000 0.0000 'International Tables Vol C Tables 4.2.6.8 and 6.1.1.4'
Cl Cl 0.1484 0.1585 'International Tables Vol C Tables 4.2.6.8 and 6.1.1.4'
Er Er -0.2586 4.9576 'International Tables Vol C Tables 4.2.6.8 and 6.1.1.4'
O O 0.0106 0.0060 'International Tables Vol C Tables 4.2.6.8 and 6.1.1.4'

loop_
_geom_angle_atom_site_label_1
_geom_angle_atom_site_label_2
_geom_angle_atom_site_label_3
_geom_angle
_geom_angle_site_symmetry_1
_geom_angle_site_symmetry_3
O6 Er1 O5 159.92(15) . .
O6 Er1 Cl6 113.74(13) . .
O5 Er1 Cl6 82.19(14) . .
O6 Er1 Cl6 80.89(14) . 2_566
O5 Er1 Cl6 114.84(14) . 2_566
Cl6 Er1 Cl6 81.42(12) . 2_566
O6 Er1 Cl5 118.76(14) . 2_566
O5 Er1 Cl5 77.31(14) . 2_566
Cl6 Er1 Cl5 69.71(12) . 2_566
Cl6 Er1 Cl5 37.96(12) 2_566 2_566
O6 Er1 Cl5 76.19(13) . .
O5 Er1 Cl5 120.01(14) . .
Cl6 Er1 Cl5 37.93(12) . .
Cl6 Er1 Cl5 69.47(12) 2_566 .
Cl5 Er1 Cl5 82.78(13) 2_566 .
O6 Er1 O4 77.64(15) . .
O5 Er1 O4 82.29(16) . .
Cl6 Er1 O4 139.50(13) . .
Cl6 Er1 O4 138.87(13) 2_566 .
Cl5 Er1 O4 141.11(13) 2_566 .
Cl5 Er1 O4 136.03(13) . .
O6 Er1 Cl4 88.70(11) . .
O5 Er1 Cl4 85.18(12) . .
Cl6 Er1 Cl4 141.28(9) . .
Cl6 Er1 Cl4 71.08(9) 2_566 .
Cl5 Er1 Cl4 71.85(9) 2_566 .
Cl5 Er1 Cl4 139.43(9) . .
O4 Er1 Cl4 73.75(11) . .
O6 Er1 Cl3 85.70(12) . .
O5 Er1 Cl3 88.48(12) . .
Cl6 Er1 Cl3 70.88(9) . .
Cl6 Er1 Cl3 141.03(9) 2_566 .
Cl5 Er1 Cl3 139.48(9) 2_566 .
Cl5 Er1 Cl3 71.84(9) . .
O4 Er1 Cl3 71.53(11) . .
Cl4 Er1 Cl3 145.23(4) . .
O6 Er1 Er1 99.25(10) . 2_566
O5 Er1 Er1 100.83(11) . 2_566
Cl6 Er1 Er1 40.76(8) . 2_566
Cl6 Er1 Er1 40.65(8) 2_566 2_566
Cl5 Er1 Er1 41.49(8) 2_566 2_566
Cl5 Er1 Er1 41.30(9) . 2_566
O4 Er1 Er1 176.70(11) . 2_566
Cl4 Er1 Er1 107.45(3) . 2_566
Cl3 Er1 Er1 107.31(4) . 2_566
O6 Er1 Er2 97.16(11) . .
O5 Er1 Er2 91.77(12) . .
Cl6 Er1 Er2 99.58(9) . .
Cl6 Er1 Er2 31.81(9) 2_566 .
Cl5 Er1 Er2 31.83(8) 2_566 .
Cl5 Er1 Er2 99.80(9) . .
O4 Er1 Er2 118.08(10) . .
Cl4 Er1 Er2 44.33(3) . .
Cl3 Er1 Er2 170.34(3) . .
Er1 Er1 Er2 63.16(2) 2_566 .
O6 Er1 Er2 91.19(10) . 2_566
O5 Er1 Er2 97.99(11) . 2_566
Cl6 Er1 Er2 31.68(9) . 2_566
Cl6 Er1 Er2 99.40(8) 2_566 2_566
Cl5 Er1 Er2 99.88(8) 2_566 2_566
Cl5 Er1 Er2 31.86(8) . 2_566
O4 Er1 Er2 115.61(10) . 2_566
Cl4 Er1 Er2 170.37(3) . 2_566
Cl3 Er1 Er2 44.28(3) . 2_566
Er1 Er1 Er2 63.071(19) 2_566 2_566
Er2 Er1 Er2 126.231(19) . 2_566
Cl5 Er2 Cl6 39.05(12) 2_566 2_566
Cl5 Er2 O7 77.54(14) 2_566 .
Cl6 Er2 O7 116.55(14) 2_566 .
Cl5 Er2 O1 121.17(15) 2_566 .
Cl6 Er2 O1 82.12(14) 2_566 .
O7 Er2 O1 161.25(16) . .
Cl5 Er2 O3 140.79(15) 2_566 .
Cl6 Er2 O3 139.65(14) 2_566 .
O7 Er2 O3 83.87(17) . .
O1 Er2 O3 80.07(17) . .
Cl5 Er2 O2 139.45(15) 2_566 .
Cl6 Er2 O2 143.25(14) 2_566 .
O7 Er2 O2 82.06(18) . .
O1 Er2 O2 83.29(18) . .
O3 Er2 O2 69.40(16) . .
Cl5 Er2 Cl3 74.07(9) 2_566 2_566
Cl6 Er2 Cl3 72.55(9) 2_566 2_566
O7 Er2 Cl3 96.75(12) . 2_566
O1 Er2 Cl3 90.37(12) . 2_566
O3 Er2 Cl3 142.98(11) . 2_566
O2 Er2 Cl3 74.01(12) . 2_566
Cl5 Er2 Cl4 73.80(9) 2_566 .
Cl6 Er2 Cl4 72.67(9) 2_566 .
O7 Er2 Cl4 91.33(12) . .
O1 Er2 Cl4 92.97(12) . .
O3 Er2 Cl4 72.45(11) . .
O2 Er2 Cl4 141.75(12) . .
Cl3 Er2 Cl4 144.22(4) 2_566 .
Cl5 Er2 Er1 33.01(9) 2_566 .
Cl6 Er2 Er1 32.61(8) 2_566 .
O7 Er2 Er1 95.44(11) . .
O1 Er2 Er1 100.53(12) . .
O3 Er2 Er1 117.72(11) . .
O2 Er2 Er1 172.28(12) . .
Cl3 Er2 Er1 99.13(4) 2_566 .
Cl4 Er2 Er1 45.28(3) . .
Cl5 Er2 Er1 33.18(8) 2_566 2_566
Cl6 Er2 Er1 32.39(8) 2_566 2_566
O7 Er2 Er1 98.08(11) . 2_566
O1 Er2 Er1 99.25(11) . 2_566
O3 Er2 Er1 171.33(11) . 2_566
O2 Er2 Er1 119.19(12) . 2_566
Cl3 Er2 Er1 45.39(3) 2_566 2_566
Cl4 Er2 Er1 99.02(3) . 2_566
Er1 Er2 Er1 53.77(2) . 2_566
O1 C1 H1A 109.5 . .
O1 C1 H1B 109.5 . .
H1A C1 H1B 109.5 . .
O1 C1 H1C 109.5 . .
H1A C1 H1C 109.5 . .
H1B C1 H1C 109.5 . .
O1M C1M H1M1 109.5 . .
O1M C1M H1M2 109.5 . .
H1M1 C1M H1M2 109.5 . .
O1M C1M H1M3 109.5 . .
H1M1 C1M H1M3 109.5 . .
H1M2 C1M H1M3 109.5 . .
O2 C2 H2A 109.5 . .
O2 C2 H2B 109.5 . .
H2A C2 H2B 109.5 . .
O2 C2 H2C 109.5 . .
H2A C2 H2C 109.5 . .
H2B C2 H2C 109.5 . .
O7 C3 H3A 109.5 . .
O7 C3 H3B 109.5 . .
H3A C3 H3B 109.5 . .
O7 C3 H3C 109.5 . .
H3A C3 H3C 109.5 . .
H3B C3 H3C 109.5 . .
O5 C4 H4A 109.5 . .
O5 C4 H4B 109.5 . .
H4A C4 H4B 109.5 . .
O5 C4 H4C 109.5 . .
H4A C4 H4C 109.5 . .
H4B C4 H4C 109.5 . .
O4 C5 H5A 109.5 . .
O4 C5 H5B 109.5 . .
H5A C5 H5B 109.5 . .
O4 C5 H5C 109.5 . .
H5A C5 H5C 109.5 . .
H5B C5 H5C 109.5 . .
O6 C6 H6A 109.5 . .
O6 C6 H6B 109.5 . .
H6A C6 H6B 109.5 . .
O6 C6 H6C 109.5 . .
H6A C6 H6C 109.5 . .
H6B C6 H6C 109.5 . .
C1 O1 Er2 130.1(4) . .
C1 O1 H2O1 112.6 . .
Er2 O1 H2O1 102.1 . .
C2 O2 Er2 134.7(5) . .
C2 O2 H1O2 108.0 . .
Er2 O2 H1O2 108.2 . .
Er2 O3 H1O3 129.6 . .
C5 O4 Er1 135.1(4) . .
C5 O4 H1O4 114.5 . .
Er1 O4 H1O4 106.7 . .
C4 O5 Er1 134.7(5) . .
C4 O5 H1O5 111.5 . .
Er1 O5 H1O5 113.5 . .
C6 O6 Er1 131.7(4) . .
C6 O6 H2O6 105.3 . .
Er1 O6 H2O6 108.9 . .
C3 O7 Er2 135.3(4) . .
C3 O7 H2O7 105.5 . .
Er2 O7 H2O7 116.9 . .
C1M O1M H2 119.7 . .
Er2 Cl3 Er1 90.34(5) 2_566 .
Er2 Cl4 Er1 90.39(4) . .
Cl6 Cl5 Er2 70.70(18) . 2_566
Cl6 Cl5 Er1 70.40(19) . 2_566
Er2 Cl5 Er1 115.15(14) 2_566 2_566
Cl6 Cl5 Er1 69.93(18) . .
Er2 Cl5 Er1 114.96(14) 2_566 .
Er1 Cl5 Er1 97.22(13) 2_566 .
Cl5 Cl6 Er2 70.24(19) . 2_566
Cl5 Cl6 Er1 72.15(17) . .
Er2 Cl6 Er1 115.94(15) 2_566 .
Cl5 Cl6 Er1 71.64(18) . 2_566
Er2 Cl6 Er1 115.58(14) 2_566 2_566
Er1 Cl6 Er1 98.58(12) . 2_566

loop_
_geom_bond_atom_site_label_1
_geom_bond_atom_site_label_2
_geom_bond_distance
_geom_bond_site_symmetry_2
Er1 O6 2.321(4) .
Er1 O5 2.329(4) .
Er1 Cl6 2.337(3) .
Er1 Cl6 2.342(3) 2_566
Er1 Cl5 2.359(4) 2_566
Er1 Cl5 2.368(3) .
Er1 O4 2.398(4) .
Er1 Cl4 2.7853(15) .
Er1 Cl3 2.7927(16) .
Er1 Er1 3.5465(9) 2_566
Er1 Er2 3.9199(11) .
Er1 Er2 3.9230(11) 2_566
Er2 Cl5 2.284(3) 2_566
Er2 Cl6 2.291(4) 2_566
Er2 O7 2.301(5) .
Er2 O1 2.312(4) .
Er2 O3 2.354(4) .
Er2 O2 2.382(4) .
Er2 Cl3 2.7387(15) 2_566
Er2 Cl4 2.7392(15) .
Er2 Er1 3.9230(11) 2_566
C1 O1 1.414(9) .
C1 H1A 0.9600 .
C1 H1B 0.9600 .
C1 H1C 0.9600 .
C1M O1M 1.365(12) .
C1M H1M1 0.9600 .
C1M H1M2 0.9600 .
C1M H1M3 0.9600 .
C2 O2 1.412(8) .
C2 H2A 0.9600 .
C2 H2B 0.9600 .
C2 H2C 0.9600 .
C3 O7 1.429(8) .
C3 H3A 0.9600 .
C3 H3B 0.9600 .
C3 H3C 0.9600 .
C4 O5 1.426(7) .
C4 H4A 0.9600 .
C4 H4B 0.9600 .
C4 H4C 0.9600 .
C5 O4 1.406(8) .
C5 H5A 0.9600 .
C5 H5B 0.9600 .
C5 H5C 0.9600 .
C6 O6 1.425(7) .
C6 H6A 0.9600 .
C6 H6B 0.9600 .
C6 H6C 0.9600 .
O1 H2O1 0.8501 .
O2 H1O2 0.8500 .
O3 H1O3 0.8498 .
O4 H1O4 0.8500 .
O5 H1O5 0.8500 .
O6 H2O6 0.8501 .
O7 H2O7 0.8496 .
O1M H2 0.8501 .
Cl3 Er2 2.7387(15) 2_566
Cl5 Cl6 1.529(5) .
Cl5 Er2 2.284(3) 2_566
Cl5 Er1 2.359(4) 2_566
Cl6 Er2 2.291(4) 2_566
Cl6 Er1 2.342(3) 2_566
